data_2233292
loop_
_publ_author_name
Ejaz
'Khan, Islam Ullah'
'Sheikh, Tahir Ali'
'Harrison, William T. A.'

_publ_section_title
;
 2,2',5,5'-Tetrachloro-<i>N</i>,<i>N</i>'-diethyl-<i>N</i>,<i>N</i>'-[benzene-1,3-diylbis(methylene)]dibenzenesulfonamide
;
_journal_coeditor_code SU2337
_journal_issue 1
_journal_name_full 'Acta Crystallographica Section E'
_journal_page_first o15
_journal_paper_doi 10.1107/S1600536811045326
_journal_volume 68
_journal_year 2012
_chemical_formula_iupac 'C24 H24 Cl4 N2 O4 S2'
_chemical_formula_moiety 'C24 H24 Cl4 N2 O4 S2'
_chemical_formula_sum 'C24 H24 Cl4 N2 O4 S2'
_chemical_formula_weight 610.37
_chemical_name_systematic
;
2,2',5,5'-Tetrachloro-<i>N</i>,<i>N</i>'-diethyl-<i>N</i>,<i>N</i>'-
[benzene-1,3-diylbis(methylene)]dibenzenesulfonamide
;
_space_group_IT_number 2
_symmetry_cell_setting triclinic
_symmetry_space_group_name_Hall '-P 1'
_symmetry_space_group_name_H-M 'P -1'
_atom_sites_solution_hydrogens geom
_atom_sites_solution_primary direct
_atom_sites_solution_secondary difmap
_audit_creation_method SHELXL-97
_cell_angle_alpha 87.4540(10)
_cell_angle_beta 83.3780(10)
_cell_angle_gamma 87.9950(10)
_cell_formula_units_Z 2
_cell_length_a 8.0396(2)
_cell_length_b 11.1512(3)
_cell_length_c 15.5723(3)
_cell_measurement_reflns_used 6905
_cell_measurement_temperature 296(2)
_cell_measurement_theta_max 28.11
_cell_measurement_theta_min 2.21
_cell_volume 1384.76(6)
_computing_cell_refinement 'SAINT (Bruker, 2007)'
_computing_data_collection 'APEX2 (Bruker, 2007)'
_computing_data_reduction 'SAINT (Bruker, 2007)'
_computing_molecular_graphics 'ORTEP-3 (Farrugia, 1997)'
_computing_publication_material 'SHELXL97 (Sheldrick, 2008)'
_computing_structure_refinement 'SHELXL97 (Sheldrick, 2008)'
_computing_structure_solution 'SHELXS97 (Sheldrick, 2008)'
_diffrn_ambient_temperature 296(2)
_diffrn_measured_fraction_theta_full 0.992
_diffrn_measured_fraction_theta_max 0.992
_diffrn_measurement_device_type 'Bruker APEXII CCD'
_diffrn_measurement_method \w
_diffrn_radiation_monochromator graphite
_diffrn_radiation_source 'fine-focus sealed tube'
_diffrn_radiation_type MoK\a
_diffrn_radiation_wavelength 0.71073
_diffrn_reflns_av_R_equivalents 0.0202
_diffrn_reflns_av_sigmaI/netI 0.0204
_diffrn_reflns_limit_h_max 10
_diffrn_reflns_limit_h_min -8
_diffrn_reflns_limit_k_max 14
_diffrn_reflns_limit_k_min -14
_diffrn_reflns_limit_l_max 20
_diffrn_reflns_limit_l_min -20
_diffrn_reflns_number 25271
_diffrn_reflns_theta_full 28.42
_diffrn_reflns_theta_max 28.42
_diffrn_reflns_theta_min 3.00
_diffrn_standards_decay_% 0
_exptl_absorpt_coefficient_mu 0.612
_exptl_absorpt_correction_type none
_exptl_crystal_colour colourless
_exptl_crystal_density_diffrn 1.464
_exptl_crystal_density_method 'not measured'
_exptl_crystal_description chnnk
_exptl_crystal_F_000 628
_exptl_crystal_size_max 0.50
_exptl_crystal_size_mid 0.35
_exptl_crystal_size_min 0.30
_refine_diff_density_max 0.465
_refine_diff_density_min -0.375
_refine_ls_extinction_method none
_refine_ls_goodness_of_fit_ref 1.041
_refine_ls_hydrogen_treatment constr
_refine_ls_matrix_type full
_refine_ls_number_parameters 327
_refine_ls_number_reflns 6905
_refine_ls_number_restraints 0
_refine_ls_restrained_S_all 1.041
_refine_ls_R_factor_all 0.0495
_refine_ls_R_factor_gt 0.0358
_refine_ls_shift/su_max 0.001
_refine_ls_shift/su_mean 0.000
_refine_ls_structure_factor_coef Fsqd
_refine_ls_weighting_details 'calc w=1/[\s^2^(Fo^2^)+(0.0462P)^2^+0.4193P] where P=(Fo^2^+2Fc^2^)/3'
_refine_ls_weighting_scheme calc
_refine_ls_wR_factor_gt 0.0914
_refine_ls_wR_factor_ref 0.1017
_reflns_number_gt 5380
_reflns_number_total 6905
_reflns_threshold_expression I>2\s(I)
_cod_data_source_file su2337.cif
_cod_data_source_block I
_cod_original_cell_volume 1384.77(6)
_cod_database_code 2233292
_cod_database_fobs_code 2233292

loop_
_symmetry_equiv_pos_as_xyz
'x, y, z'
'-x, -y, -z'

loop_
_atom_site_type_symbol
_atom_site_label
_atom_site_fract_x
_atom_site_fract_y
_atom_site_fract_z
_atom_site_U_iso_or_equiv
_atom_site_adp_type
_atom_site_calc_flag
_atom_site_refinement_flags
_atom_site_occupancy
_atom_site_symmetry_multiplicity
C C1 0.6756(2) 0.63163(16) 0.43821(11) 0.0454(4) Uani d . 1 1
H H1 0.5623 0.6242 0.4333 0.055 Uiso calc R 1 1
C C2 0.7280(3) 0.63672(17) 0.51940(12) 0.0502(4) Uani d . 1 1
C C3 0.8970(3) 0.6480(2) 0.52549(15) 0.0695(6) Uani d . 1 1
H H3 0.9340 0.6525 0.5797 0.083 Uiso calc R 1 1
C C4 1.0103(3) 0.6527(3) 0.45304(17) 0.0776(7) Uani d . 1 1
H H4 1.1236 0.6594 0.4583 0.093 Uiso calc R 1 1
C C5 0.9572(3) 0.6475(2) 0.37192(14) 0.0622(5) Uani d . 1 1
H H5 1.0347 0.6509 0.3228 0.075 Uiso calc R 1 1
C C6 0.7890(2) 0.63737(16) 0.36384(11) 0.0452(4) Uani d . 1 1
C C7 0.6016(3) 0.63174(18) 0.59876(12) 0.0579(5) Uani d . 1 1
H H7A 0.4935 0.6113 0.5825 0.069 Uiso calc R 1 1
H H7B 0.6359 0.5696 0.6392 0.069 Uiso calc R 1 1
C C8 0.5407(3) 0.85534(19) 0.58997(13) 0.0571(5) Uani d . 1 1
H H8A 0.6171 0.8607 0.5371 0.069 Uiso calc R 1 1
H H8B 0.5553 0.9256 0.6225 0.069 Uiso calc R 1 1
C C9 0.3646(4) 0.8577(3) 0.5668(2) 0.0967(9) Uani d . 1 1
H H9A 0.3463 0.9274 0.5304 0.145 Uiso calc R 1 1
H H9B 0.2875 0.8603 0.6187 0.145 Uiso calc R 1 1
H H9C 0.3473 0.7867 0.5367 0.145 Uiso calc R 1 1
C C10 0.75316(19) 0.69614(16) 0.77750(10) 0.0395(3) Uani d . 1 1
C C11 0.8994(2) 0.75963(17) 0.75576(12) 0.0462(4) Uani d . 1 1
C C12 1.0466(2) 0.71855(19) 0.78590(14) 0.0567(5) Uani d . 1 1
H H12 1.1438 0.7614 0.7717 0.068 Uiso calc R 1 1
C C13 1.0506(2) 0.6145(2) 0.83684(14) 0.0578(5) Uani d . 1 1
H H13 1.1499 0.5873 0.8574 0.069 Uiso calc R 1 1
C C14 0.9069(2) 0.55140(17) 0.85701(12) 0.0476(4) Uani d . 1 1
C C15 0.7572(2) 0.59124(16) 0.82812(11) 0.0417(4) Uani d . 1 1
H H15 0.6605 0.5479 0.8426 0.050 Uiso calc R 1 1
C C16 0.7269(2) 0.63890(16) 0.27608(11) 0.0462(4) Uani d . 1 1
H H16A 0.8216 0.6338 0.2317 0.055 Uiso calc R 1 1
H H16B 0.6586 0.5697 0.2724 0.055 Uiso calc R 1 1
C C17 0.7074(3) 0.86554(18) 0.26202(15) 0.0604(5) Uani d . 1 1
H H17A 0.7458 0.8739 0.3182 0.073 Uiso calc R 1 1
H H17B 0.6251 0.9295 0.2538 0.073 Uiso calc R 1 1
C C18 0.8521(4) 0.8787(3) 0.1935(2) 0.0934(9) Uani d . 1 1
H H18A 0.8894 0.9598 0.1910 0.140 Uiso calc R 1 1
H H18B 0.8181 0.8602 0.1386 0.140 Uiso calc R 1 1
H H18C 0.9419 0.8246 0.2069 0.140 Uiso calc R 1 1
C C19 0.4012(2) 0.80340(16) 0.14908(10) 0.0414(4) Uani d . 1 1
C C20 0.4657(2) 0.74445(17) 0.07480(11) 0.0470(4) Uani d . 1 1
C C21 0.4306(3) 0.7893(2) -0.00540(12) 0.0597(5) Uani d . 1 1
H H21 0.4722 0.7489 -0.0547 0.072 Uiso calc R 1 1
C C22 0.3354(3) 0.8928(2) -0.01335(13) 0.0620(5) Uani d . 1 1
H H22 0.3119 0.9223 -0.0676 0.074 Uiso calc R 1 1
C C23 0.2751(2) 0.95234(18) 0.05987(12) 0.0514(4) Uani d . 1 1
C C24 0.3068(2) 0.90861(17) 0.14088(11) 0.0458(4) Uani d . 1 1
H H24 0.2649 0.9497 0.1898 0.055 Uiso calc R 1 1
S S1 0.55636(5) 0.74464(4) 0.74476(3) 0.04106(11) Uani d . 1 1
S S2 0.42957(6) 0.74915(4) 0.25594(3) 0.04402(11) Uani d . 1 1
N N1 0.5864(2) 0.74805(14) 0.64078(9) 0.0489(4) Uani d . 1 1
N N2 0.62753(19) 0.74925(13) 0.26098(10) 0.0475(3) Uani d . 1 1
O O1 0.51855(17) 0.86403(12) 0.77167(9) 0.0560(3) Uani d . 1 1
O O2 0.44311(14) 0.65269(12) 0.77704(8) 0.0515(3) Uani d . 1 1
O O3 0.37690(17) 0.62781(12) 0.26631(9) 0.0563(3) Uani d . 1 1
O O4 0.34712(19) 0.83655(14) 0.31150(8) 0.0622(4) Uani d . 1 1
Cl Cl1 0.90284(7) 0.88984(5) 0.69119(4) 0.06287(14) Uani d . 1 1
Cl Cl2 0.91046(7) 0.41825(5) 0.91822(4) 0.06768(16) Uani d . 1 1
Cl Cl3 0.59191(7) 0.61629(5) 0.07875(3) 0.06285(15) Uani d . 1 1
Cl Cl4 0.15880(8) 1.08554(5) 0.05174(4) 0.07195(17) Uani d . 1 1

loop_
_atom_site_aniso_label
_atom_site_aniso_U_11
_atom_site_aniso_U_22
_atom_site_aniso_U_33
_atom_site_aniso_U_12
_atom_site_aniso_U_13
_atom_site_aniso_U_23
C1 0.0522(10) 0.0428(10) 0.0418(9) -0.0030(7) -0.0065(7) -0.0035(7)
C2 0.0699(12) 0.0418(10) 0.0399(9) 0.0025(8) -0.0106(8) -0.0043(7)
C3 0.0735(14) 0.0824(16) 0.0571(13) 0.0149(12) -0.0270(11) -0.0146(11)
C4 0.0519(12) 0.107(2) 0.0773(16) 0.0142(12) -0.0204(11) -0.0194(14)
C5 0.0492(11) 0.0776(15) 0.0591(12) 0.0081(10) -0.0047(9) -0.0072(11)
C6 0.0494(9) 0.0430(10) 0.0429(9) 0.0052(7) -0.0054(7) -0.0032(7)
C7 0.0879(15) 0.0477(11) 0.0384(9) -0.0080(10) -0.0066(9) -0.0019(8)
C8 0.0692(13) 0.0528(11) 0.0463(10) 0.0054(9) -0.0006(9) 0.0103(9)
C9 0.0856(19) 0.106(2) 0.099(2) 0.0127(16) -0.0304(16) 0.0276(18)
C10 0.0340(7) 0.0486(10) 0.0360(8) -0.0002(7) -0.0017(6) -0.0088(7)
C11 0.0416(9) 0.0473(10) 0.0486(10) -0.0037(7) 0.0021(7) -0.0083(8)
C12 0.0345(8) 0.0634(13) 0.0716(13) -0.0056(8) -0.0007(8) -0.0081(10)
C13 0.0368(9) 0.0688(13) 0.0688(13) 0.0047(8) -0.0101(8) -0.0098(10)
C14 0.0446(9) 0.0508(11) 0.0478(10) 0.0054(8) -0.0077(7) -0.0067(8)
C15 0.0363(8) 0.0506(10) 0.0383(8) -0.0013(7) -0.0034(6) -0.0068(7)
C16 0.0526(10) 0.0469(10) 0.0382(9) 0.0034(8) -0.0012(7) -0.0060(7)
C17 0.0711(13) 0.0451(11) 0.0688(13) -0.0084(9) -0.0234(11) 0.0018(9)
C18 0.098(2) 0.0845(19) 0.097(2) -0.0371(16) -0.0047(16) 0.0179(16)
C19 0.0412(8) 0.0490(10) 0.0340(8) -0.0053(7) -0.0023(6) -0.0035(7)
C20 0.0479(9) 0.0528(11) 0.0394(9) -0.0017(8) 0.0001(7) -0.0069(8)
C21 0.0703(13) 0.0731(14) 0.0347(9) 0.0004(11) -0.0004(8) -0.0085(9)
C22 0.0715(13) 0.0772(15) 0.0375(10) 0.0008(11) -0.0103(9) 0.0033(9)
C23 0.0531(10) 0.0530(11) 0.0486(10) -0.0030(8) -0.0100(8) 0.0023(8)
C24 0.0452(9) 0.0519(11) 0.0406(9) -0.0028(8) -0.0044(7) -0.0054(8)
S1 0.0364(2) 0.0499(3) 0.0361(2) 0.00241(17) -0.00185(15) -0.00196(17)
S2 0.0484(2) 0.0491(3) 0.0329(2) -0.00132(18) 0.00197(16) -0.00125(17)
N1 0.0683(10) 0.0431(8) 0.0353(7) 0.0015(7) -0.0079(7) 0.0006(6)
N2 0.0529(8) 0.0411(8) 0.0501(8) -0.0039(6) -0.0123(7) -0.0002(6)
O1 0.0568(8) 0.0580(8) 0.0521(8) 0.0143(6) -0.0022(6) -0.0118(6)
O2 0.0339(6) 0.0686(9) 0.0508(7) -0.0053(6) -0.0034(5) 0.0098(6)
O3 0.0571(8) 0.0549(8) 0.0549(8) -0.0138(6) 0.0022(6) 0.0074(6)
O4 0.0727(9) 0.0730(10) 0.0378(7) 0.0149(7) 0.0046(6) -0.0090(6)
Cl1 0.0584(3) 0.0556(3) 0.0720(3) -0.0115(2) 0.0042(2) 0.0037(2)
Cl2 0.0640(3) 0.0647(3) 0.0758(4) 0.0053(2) -0.0212(3) 0.0105(3)
Cl3 0.0713(3) 0.0645(3) 0.0507(3) 0.0141(3) 0.0007(2) -0.0128(2)
Cl4 0.0829(4) 0.0666(4) 0.0675(3) 0.0136(3) -0.0205(3) 0.0039(3)

loop_
_atom_type_symbol
_atom_type_description
_atom_type_scat_dispersion_real
_atom_type_scat_dispersion_imag
_atom_type_scat_source
C C 0.0033 0.0016 'International Tables Vol C Tables 4.2.6.8 and 6.1.1.4'
H H 0.0000 0.0000 'International Tables Vol C Tables 4.2.6.8 and 6.1.1.4'
N N 0.0061 0.0033 'International Tables Vol C Tables 4.2.6.8 and 6.1.1.4'
O O 0.0106 0.0060 'International Tables Vol C Tables 4.2.6.8 and 6.1.1.4'
S S 0.1246 0.1234 'International Tables Vol C Tables 4.2.6.8 and 6.1.1.4'
Cl Cl 0.1484 0.1585 'International Tables Vol C Tables 4.2.6.8 and 6.1.1.4'

loop_
_geom_angle_atom_site_label_1
_geom_angle_atom_site_label_2
_geom_angle_atom_site_label_3
_geom_angle
C2 C1 C6 121.26(18)
C2 C1 H1 119.4
C6 C1 H1 119.4
C1 C2 C3 118.56(19)
C1 C2 C7 119.97(19)
C3 C2 C7 121.47(18)
C4 C3 C2 120.9(2)
C4 C3 H3 119.6
C2 C3 H3 119.6
C3 C4 C5 120.3(2)
C3 C4 H4 119.8
C5 C4 H4 119.8
C6 C5 C4 120.1(2)
C6 C5 H5 120.0
C4 C5 H5 120.0
C5 C6 C1 118.91(17)
C5 C6 C16 121.04(17)
C1 C6 C16 119.97(16)
N1 C7 C2 110.85(16)
N1 C7 H7A 109.5
C2 C7 H7A 109.5
N1 C7 H7B 109.5
C2 C7 H7B 109.5
H7A C7 H7B 108.1
N1 C8 C9 114.22(19)
N1 C8 H8A 108.7
C9 C8 H8A 108.7
N1 C8 H8B 108.7
C9 C8 H8B 108.7
H8A C8 H8B 107.6
C8 C9 H9A 109.5
C8 C9 H9B 109.5
H9A C9 H9B 109.5
C8 C9 H9C 109.5
H9A C9 H9C 109.5
H9B C9 H9C 109.5
C15 C10 C11 119.74(15)
C15 C10 S1 117.14(12)
C11 C10 S1 123.11(14)
C12 C11 C10 119.87(18)
C12 C11 Cl1 118.30(15)
C10 C11 Cl1 121.83(14)
C13 C12 C11 120.47(18)
C13 C12 H12 119.8
C11 C12 H12 119.8
C14 C13 C12 119.45(18)
C14 C13 H13 120.3
C12 C13 H13 120.3
C13 C14 C15 121.21(18)
C13 C14 Cl2 120.22(15)
C15 C14 Cl2 118.56(15)
C10 C15 C14 119.25(16)
C10 C15 H15 120.4
C14 C15 H15 120.4
N2 C16 C6 110.74(14)
N2 C16 H16A 109.5
C6 C16 H16A 109.5
N2 C16 H16B 109.5
C6 C16 H16B 109.5
H16A C16 H16B 108.1
N2 C17 C18 112.5(2)
N2 C17 H17A 109.1
C18 C17 H17A 109.1
N2 C17 H17B 109.1
C18 C17 H17B 109.1
H17A C17 H17B 107.8
C17 C18 H18A 109.5
C17 C18 H18B 109.5
H18A C18 H18B 109.5
C17 C18 H18C 109.5
H18A C18 H18C 109.5
H18B C18 H18C 109.5
C24 C19 C20 119.20(16)
C24 C19 S2 117.24(13)
C20 C19 S2 123.55(14)
C21 C20 C19 119.87(18)
C21 C20 Cl3 117.85(15)
C19 C20 Cl3 122.28(14)
C22 C21 C20 120.85(19)
C22 C21 H21 119.6
C20 C21 H21 119.6
C21 C22 C23 119.20(18)
C21 C22 H22 120.4
C23 C22 H22 120.4
C22 C23 C24 121.06(19)
C22 C23 Cl4 120.31(15)
C24 C23 Cl4 118.63(16)
C23 C24 C19 119.79(17)
C23 C24 H24 120.1
C19 C24 H24 120.1
O1 S1 O2 118.08(8)
O1 S1 N1 108.23(8)
O2 S1 N1 110.99(8)
O1 S1 C10 109.11(8)
O2 S1 C10 105.20(8)
N1 S1 C10 104.35(8)
O4 S2 O3 118.77(9)
O4 S2 N2 109.82(9)
O3 S2 N2 108.25(8)
O4 S2 C19 105.17(9)
O3 S2 C19 108.50(8)
N2 S2 C19 105.53(8)
C8 N1 C7 118.50(15)
C8 N1 S1 120.83(13)
C7 N1 S1 117.12(12)
C16 N2 C17 118.81(16)
C16 N2 S2 122.54(12)
C17 N2 S2 118.14(13)

loop_
_geom_bond_atom_site_label_1
_geom_bond_atom_site_label_2
_geom_bond_distance
C1 C2 1.382(2)
C1 C6 1.389(3)
C1 H1 0.9300
C2 C3 1.383(3)
C2 C7 1.507(3)
C3 C4 1.366(3)
C3 H3 0.9300
C4 C5 1.383(3)
C4 H4 0.9300
C5 C6 1.381(3)
C5 H5 0.9300
C6 C16 1.507(2)
C7 N1 1.474(2)
C7 H7A 0.9700
C7 H7B 0.9700
C8 N1 1.465(2)
C8 C9 1.499(3)
C8 H8A 0.9700
C8 H8B 0.9700
C9 H9A 0.9600
C9 H9B 0.9600
C9 H9C 0.9600
C10 C15 1.383(2)
C10 C11 1.394(2)
C10 S1 1.7769(16)
C11 C12 1.379(3)
C11 Cl1 1.7282(19)
C12 C13 1.378(3)
C12 H12 0.9300
C13 C14 1.372(3)
C13 H13 0.9300
C14 C15 1.385(2)
C14 Cl2 1.730(2)
C15 H15 0.9300
C16 N2 1.468(2)
C16 H16A 0.9700
C16 H16B 0.9700
C17 N2 1.469(2)
C17 C18 1.491(4)
C17 H17A 0.9700
C17 H17B 0.9700
C18 H18A 0.9600
C18 H18B 0.9600
C18 H18C 0.9600
C19 C24 1.384(2)
C19 C20 1.394(2)
C19 S2 1.7820(17)
C20 C21 1.380(3)
C20 Cl3 1.726(2)
C21 C22 1.371(3)
C21 H21 0.9300
C22 C23 1.376(3)
C22 H22 0.9300
C23 C24 1.380(3)
C23 Cl4 1.735(2)
C24 H24 0.9300
S1 O1 1.4256(14)
S1 O2 1.4307(13)
S1 N1 1.6082(15)
S2 O4 1.4267(14)
S2 O3 1.4286(14)
S2 N2 1.6025(16)

loop_
_geom_hbond_atom_site_label_D
_geom_hbond_atom_site_label_H
_geom_hbond_atom_site_label_A
_geom_hbond_site_symmetry_A
_geom_hbond_distance_DH
_geom_hbond_distance_HA
_geom_hbond_distance_DA
_geom_hbond_angle_DHA
C7 H7B O3 2_666 0.97 2.59 3.511(2) 158
C17 H17B O1 2_676 0.97 2.58 3.516(3) 164
C24 H24 Cl1 2_676 0.93 2.83 3.738(2) 166

loop_
_geom_torsion_atom_site_label_1
_geom_torsion_atom_site_label_2
_geom_torsion_atom_site_label_3
_geom_torsion_atom_site_label_4
_geom_torsion
C6 C1 C2 C3 0.1(3)
C6 C1 C2 C7 179.28(17)
C1 C2 C3 C4 -0.7(3)
C7 C2 C3 C4 -179.9(2)
C2 C3 C4 C5 0.7(4)
C3 C4 C5 C6 -0.1(4)
C4 C5 C6 C1 -0.5(3)
C4 C5 C6 C16 176.4(2)
C2 C1 C6 C5 0.5(3)
C2 C1 C6 C16 -176.41(17)
C1 C2 C7 N1 -111.1(2)
C3 C2 C7 N1 68.0(2)
C15 C10 C11 C12 -1.0(3)
S1 C10 C11 C12 177.85(15)
C15 C10 C11 Cl1 178.88(13)
S1 C10 C11 Cl1 -2.3(2)
C10 C11 C12 C13 0.5(3)
Cl1 C11 C12 C13 -179.33(16)
C11 C12 C13 C14 0.4(3)
C12 C13 C14 C15 -0.9(3)
C12 C13 C14 Cl2 178.11(16)
C11 C10 C15 C14 0.5(3)
S1 C10 C15 C14 -178.43(13)
C13 C14 C15 C10 0.5(3)
Cl2 C14 C15 C10 -178.57(13)
C5 C6 C16 N2 -111.2(2)
C1 C6 C16 N2 65.6(2)
C24 C19 C20 C21 -2.0(3)
S2 C19 C20 C21 176.64(16)
C24 C19 C20 Cl3 177.23(14)
S2 C19 C20 Cl3 -4.1(2)
C19 C20 C21 C22 1.2(3)
Cl3 C20 C21 C22 -178.04(17)
C20 C21 C22 C23 0.3(3)
C21 C22 C23 C24 -1.0(3)
C21 C22 C23 Cl4 178.31(17)
C22 C23 C24 C19 0.2(3)
Cl4 C23 C24 C19 -179.11(14)
C20 C19 C24 C23 1.3(3)
S2 C19 C24 C23 -177.43(14)
C15 C10 S1 O1 124.12(14)
C11 C10 S1 O1 -54.76(16)
C15 C10 S1 O2 -3.50(15)
C11 C10 S1 O2 177.63(14)
C15 C10 S1 N1 -120.40(14)
C11 C10 S1 N1 60.73(16)
C24 C19 S2 O4 -2.36(16)
C20 C19 S2 O4 178.98(15)
C24 C19 S2 O3 125.71(14)
C20 C19 S2 O3 -52.96(17)
C24 C19 S2 N2 -118.46(14)
C20 C19 S2 N2 62.87(17)
C9 C8 N1 C7 68.6(3)
C9 C8 N1 S1 -89.6(2)
C2 C7 N1 C8 57.3(2)
C2 C7 N1 S1 -143.80(14)
O1 S1 N1 C8 -12.41(18)
O2 S1 N1 C8 118.67(16)
C10 S1 N1 C8 -128.51(16)
O1 S1 N1 C7 -170.82(15)
O2 S1 N1 C7 -39.74(17)
C10 S1 N1 C7 73.09(16)
C6 C16 N2 C17 60.2(2)
C6 C16 N2 S2 -111.45(16)
C18 C17 N2 C16 61.4(2)
C18 C17 N2 S2 -126.57(19)
O4 S2 N2 C16 129.76(14)
O3 S2 N2 C16 -1.35(16)
C19 S2 N2 C16 -117.35(14)
O4 S2 N2 C17 -41.94(17)
O3 S2 N2 C17 -173.06(14)
C19 S2 N2 C17 70.94(16)

loop_
_cod_related_entry_id
_cod_related_entry_database
_cod_related_entry_code
1 ChemSpider 30657363
